data_4505652
loop_
_publ_author_name
'Purdy, Andrew P.'
'Case, Sean'
'George, Clifford'

_publ_section_title
;
 Ammonothermal Crystal Growth of Germanium and Its Alloys:&#x2009;
 Synthesis of a Hollow Metallic Crystal
;
_journal_issue 2
_journal_name_full 'Crystal Growth &amp; Design'
_journal_page_first 121
_journal_paper_doi 10.1021/cg025590m
_journal_volume 3
_journal_year 2003
_chemical_formula_sum 'Cu0.68 Ge0.02 Sn0.3'
_chemical_formula_weight 80.27
_chemical_name_systematic
; 
? 
;
_space_group_IT_number 194
_symmetry_cell_setting hexagonal
_symmetry_space_group_name_Hall '-P 6c 2c'
_symmetry_space_group_name_H-M 'P 63/m m c'
_atom_sites_solution_hydrogens geom
_atom_sites_solution_primary direct
_atom_sites_solution_secondary difmap
_audit_creation_method SHELXL-97
_cell_angle_alpha 90.00
_cell_angle_beta 90.00
_cell_angle_gamma 120.00
_cell_formula_units_Z 2
_cell_length_a 2.7603(1)
_cell_length_b 2.7603(1)
_cell_length_c 4.3275(6)
_cell_measurement_reflns_used 39
_cell_measurement_temperature 293(2)
_cell_measurement_theta_max 23.66
_cell_measurement_theta_min 4.28
_cell_volume 28.555(4)
_computing_cell_refinement 'Bruker XSCANS'
_computing_data_collection 'Bruker XSCANS'
_computing_data_reduction 'Bruker SHELXTL'
_computing_molecular_graphics 'Bruker SHELXTL'
_computing_publication_material 'Bruker SHELXTL'
_computing_structure_refinement 'SHELXL-97 (Sheldrick, 1997)'
_computing_structure_solution 'SHELXS-97 (Sheldrick, 1990)'
_diffrn_ambient_temperature 293(2)
_diffrn_measured_fraction_theta_full 0.929
_diffrn_measured_fraction_theta_max 0.929
_diffrn_measurement_device_type 'Bruker P4'
_diffrn_measurement_method '\w scans'
_diffrn_radiation_monochromator graphite
_diffrn_radiation_source 'fine-focus sealed tube'
_diffrn_radiation_type MoK\a
_diffrn_radiation_wavelength 0.71073
_diffrn_reflns_av_R_equivalents 0.1103
_diffrn_reflns_av_sigmaI/netI 0.0435
_diffrn_reflns_limit_h_max 4
_diffrn_reflns_limit_h_min -1
_diffrn_reflns_limit_k_max 1
_diffrn_reflns_limit_k_min -4
_diffrn_reflns_limit_l_max 7
_diffrn_reflns_limit_l_min -1
_diffrn_reflns_number 203
_diffrn_reflns_theta_full 37.32
_diffrn_reflns_theta_max 37.32
_diffrn_reflns_theta_min 8.55
_diffrn_standards_decay_% none
_diffrn_standards_interval_count 25
_diffrn_standards_number 3
_exptl_absorpt_coefficient_mu 41.470
_exptl_absorpt_correction_T_max 0.19
_exptl_absorpt_correction_T_min 0.01
_exptl_absorpt_correction_type integration
_exptl_absorpt_process_details 'face indexed'
_exptl_crystal_colour black
_exptl_crystal_density_diffrn 9.335
_exptl_crystal_density_method 'not measured'
_exptl_crystal_description 'hexagonal rod'
_exptl_crystal_F_000 82
_exptl_crystal_size_max 0.19
_exptl_crystal_size_mid 0.04
_exptl_crystal_size_min 0.04
_refine_diff_density_max 2.332
_refine_diff_density_min -2.340
_refine_diff_density_rms 0.672
_refine_ls_extinction_coef 0.38(7)
_refine_ls_extinction_expression Fc^*^=kFc[1+0.001xFc^2^\l^3^/sin(2\q)]^-1/4^
_refine_ls_extinction_method SHELXL
_refine_ls_goodness_of_fit_ref 1.023
_refine_ls_hydrogen_treatment mixed
_refine_ls_matrix_type full
_refine_ls_number_parameters 7
_refine_ls_number_reflns 42
_refine_ls_number_restraints 1
_refine_ls_restrained_S_all 1.009
_refine_ls_R_factor_all 0.0321
_refine_ls_R_factor_gt 0.0305
_refine_ls_shift/su_max 0.239
_refine_ls_shift/su_mean 0.069
_refine_ls_structure_factor_coef Fsqd
_refine_ls_weighting_details 'calc w=1/[\s^2^(Fo^2^)+(0.0700P)^2^+0.0000P] where P=(Fo^2^+2Fc^2^)/3'
_refine_ls_weighting_scheme calc
_refine_ls_wR_factor_gt 0.0762
_refine_ls_wR_factor_ref 0.0797
_reflns_number_gt 40
_reflns_number_total 42
_reflns_threshold_expression >2sigma(I)
_cod_data_source_file cg025590msi20021207_112638.cif
_cod_data_source_block pursc204(1)
_cod_depositor_comments
;
The following automatic conversions were performed:

'_symmetry_cell_setting' value 'Hexagonal' changed to 'hexagonal'
according to /home/saulius/struct/CIF-dictionaries/cif_core.dic
dictionary named 'cif_core.dic' version 2.4.1 from 2010-06-29.

Automatic conversion script
Id: cif_fix_values 1715 2011-07-08 13:25:40Z adriana 
;
_cod_original_sg_symbol_H-M P6(3)/mmc
_cod_original_formula_sum 'Cu0.68 Ge0.02 Sn0.30'
_cod_database_code 4505652

loop_
_symmetry_equiv_pos_as_xyz
'x, y, z'
'-y, x-y, z'
'-x+y, -x, z'
'-x, -y, z+1/2'
'y, -x+y, z+1/2'
'x-y, x, z+1/2'
'y, x, -z'
'x-y, -y, -z'
'-x, -x+y, -z'
'-y, -x, -z+1/2'
'-x+y, y, -z+1/2'
'x, x-y, -z+1/2'
'-x, -y, -z'
'y, -x+y, -z'
'x-y, x, -z'
'x, y, -z-1/2'
'-y, x-y, -z-1/2'
'-x+y, -x, -z-1/2'
'-y, -x, z'
'-x+y, y, z'
'x, x-y, z'
'y, x, z-1/2'
'x-y, -y, z-1/2'
'-x, -x+y, z-1/2'

loop_
_atom_site_label
_atom_site_type_symbol
_atom_site_fract_x
_atom_site_fract_y
_atom_site_fract_z
_atom_site_U_iso_or_equiv
_atom_site_adp_type
_atom_site_occupancy
_atom_site_symmetry_multiplicity
_atom_site_calc_flag
_atom_site_refinement_flags
Sn1 Sn 0.6667 0.3333 0.2500 0.0127(4) Uani 0.569(18) 12 d SP
Cu1 Cu 0.6667 0.3333 0.2500 0.0127(4) Uani 0.44(4) 12 d SP
Ge1 Ge 0.6667 0.3333 0.2500 0.0127(4) Uani 0.00(5) 12 d SP

loop_
_atom_site_aniso_label
_atom_site_aniso_U_11
_atom_site_aniso_U_22
_atom_site_aniso_U_33
_atom_site_aniso_U_23
_atom_site_aniso_U_13
_atom_site_aniso_U_12
Sn1 0.0140(4) 0.0140(4) 0.0101(5) 0.000 0.000 0.0070(2)
Cu1 0.0140(4) 0.0140(4) 0.0101(5) 0.000 0.000 0.0070(2)
Ge1 0.0140(4) 0.0140(4) 0.0101(5) 0.000 0.000 0.0070(2)

loop_
_atom_type_symbol
_atom_type_description
_atom_type_scat_dispersion_real
_atom_type_scat_dispersion_imag
_atom_type_scat_source
Cu Cu 0.3201 1.2651 'International Tables Vol C Tables 4.2.6.8 and 6.1.1.4'
Ge Ge 0.1547 1.8001 'International Tables Vol C Tables 4.2.6.8 and 6.1.1.4'
Sn Sn -0.6537 1.4246 'International Tables Vol C Tables 4.2.6.8 and 6.1.1.4'

loop_
_geom_angle_atom_site_label_1
_geom_angle_atom_site_label_2
_geom_angle_atom_site_label_3
_geom_angle
_geom_angle_site_symmetry_1
_geom_angle_site_symmetry_3
Ge1 Sn1 Ge1 145.503(3) 13_766 13_655
Ge1 Sn1 Cu1 0.0 13_766 13_766
Ge1 Sn1 Cu1 145.503(3) 13_655 13_766
Ge1 Sn1 Cu1 145.503(3) 13_766 13_655
Ge1 Sn1 Cu1 0.0 13_655 13_655
Cu1 Sn1 Cu1 145.503(3) 13_766 13_655
Ge1 Sn1 Sn1 0.0 13_766 13_766
Ge1 Sn1 Sn1 145.503(3) 13_655 13_766
Cu1 Sn1 Sn1 0.0 13_766 13_766
Cu1 Sn1 Sn1 145.503(3) 13_655 13_766
Ge1 Sn1 Sn1 145.503(3) 13_766 13_655
Ge1 Sn1 Sn1 0.0 13_655 13_655
Cu1 Sn1 Sn1 145.503(3) 13_766 13_655
Cu1 Sn1 Sn1 0.0 13_655 13_655
Sn1 Sn1 Sn1 145.503(3) 13_766 13_655
Ge1 Sn1 Ge1 61.806(6) 13_766 13_656
Ge1 Sn1 Ge1 107.255(8) 13_655 13_656
Cu1 Sn1 Ge1 61.806(6) 13_766 13_656
Cu1 Sn1 Ge1 107.255(8) 13_655 13_656
Sn1 Sn1 Ge1 61.806(6) 13_766 13_656
Sn1 Sn1 Ge1 107.255(8) 13_655 13_656
Ge1 Sn1 Ge1 107.255(8) 13_766 13_765
Ge1 Sn1 Ge1 61.806(6) 13_655 13_765
Cu1 Sn1 Ge1 107.255(8) 13_766 13_765
Cu1 Sn1 Ge1 61.806(6) 13_655 13_765
Sn1 Sn1 Ge1 107.255(8) 13_766 13_765
Sn1 Sn1 Ge1 61.806(6) 13_655 13_765
Ge1 Sn1 Ge1 145.503(3) 13_656 13_765
Ge1 Sn1 Cu1 61.806(6) 13_766 13_656
Ge1 Sn1 Cu1 107.255(8) 13_655 13_656
Cu1 Sn1 Cu1 61.806(6) 13_766 13_656
Cu1 Sn1 Cu1 107.255(8) 13_655 13_656
Sn1 Sn1 Cu1 61.806(6) 13_766 13_656
Sn1 Sn1 Cu1 107.255(8) 13_655 13_656
Ge1 Sn1 Cu1 0.0 13_656 13_656
Ge1 Sn1 Cu1 145.503(3) 13_765 13_656
Ge1 Sn1 Sn1 107.255(8) 13_766 13_765
Ge1 Sn1 Sn1 61.806(6) 13_655 13_765
Cu1 Sn1 Sn1 107.255(8) 13_766 13_765
Cu1 Sn1 Sn1 61.806(6) 13_655 13_765
Sn1 Sn1 Sn1 107.255(8) 13_766 13_765
Sn1 Sn1 Sn1 61.806(6) 13_655 13_765
Ge1 Sn1 Sn1 145.503(3) 13_656 13_765
Ge1 Sn1 Sn1 0.0 13_765 13_765
Cu1 Sn1 Sn1 145.503(3) 13_656 13_765
Ge1 Sn1 Sn1 61.806(6) 13_766 13_656
Ge1 Sn1 Sn1 107.255(8) 13_655 13_656
Cu1 Sn1 Sn1 61.806(6) 13_766 13_656
Cu1 Sn1 Sn1 107.255(8) 13_655 13_656
Sn1 Sn1 Sn1 61.806(6) 13_766 13_656
Sn1 Sn1 Sn1 107.255(8) 13_655 13_656
Ge1 Sn1 Sn1 0.0 13_656 13_656
Ge1 Sn1 Sn1 145.503(3) 13_765 13_656
Cu1 Sn1 Sn1 0.0 13_656 13_656
Sn1 Sn1 Sn1 145.503(3) 13_765 13_656
Ge1 Sn1 Cu1 107.255(8) 13_766 13_765
Ge1 Sn1 Cu1 61.806(6) 13_655 13_765
Cu1 Sn1 Cu1 107.255(8) 13_766 13_765
Cu1 Sn1 Cu1 61.806(6) 13_655 13_765
Sn1 Sn1 Cu1 107.255(8) 13_766 13_765
Sn1 Sn1 Cu1 61.806(6) 13_655 13_765
Ge1 Sn1 Cu1 145.503(3) 13_656 13_765
Ge1 Sn1 Cu1 0.0 13_765 13_765
Cu1 Sn1 Cu1 145.503(3) 13_656 13_765
Sn1 Sn1 Cu1 0.0 13_765 13_765
Sn1 Sn1 Cu1 145.503(3) 13_656 13_765

loop_
_geom_bond_atom_site_label_1
_geom_bond_atom_site_label_2
_geom_bond_distance
_geom_bond_site_symmetry_2
Sn1 Ge1 2.6873(2) 13_766
Sn1 Ge1 2.6873(2) 13_655
Sn1 Cu1 2.6873(2) 13_766
Sn1 Cu1 2.6873(2) 13_655
Sn1 Sn1 2.6873(2) 13_766
Sn1 Sn1 2.6873(2) 13_655
Sn1 Ge1 2.6873(2) 13_656
Sn1 Ge1 2.6873(2) 13_765
Sn1 Cu1 2.6873(2) 13_656
Sn1 Sn1 2.6873(2) 13_765
Sn1 Sn1 2.6873(2) 13_656
Sn1 Cu1 2.6873(2) 13_765
